data_7209680
loop_
_publ_author_name
'Meng, Qing-hong'
'Zhou, Pei'
'Song, Fang'
'Wang, Yue-bing'
'Liu, Gui-lei'
'Li, Hui'

_publ_section_title
;
 Controlled fluorescent properties of Zn(ii) salen-type complex based on
 ligand design
;
_journal_issue 15
_journal_name_full CrystEngComm
_journal_page_first 2786
_journal_paper_doi 10.1039/c3ce26935c
_journal_volume 15
_journal_year 2013
_chemical_formula_sum 'C21 H22 N4 O7 Zn'
_chemical_formula_weight 507.80
_chemical_name_systematic
;
?
;
_space_group_IT_number 2
_symmetry_cell_setting triclinic
_symmetry_space_group_name_Hall '-P 1'
_symmetry_space_group_name_H-M 'P -1'
_atom_sites_solution_hydrogens geom
_atom_sites_solution_primary direct
_atom_sites_solution_secondary difmap
_audit_creation_method SHELXL-97
_cell_angle_alpha 84.824(4)
_cell_angle_beta 76.353(4)
_cell_angle_gamma 84.257(5)
_cell_formula_units_Z 2
_cell_length_a 8.4221(12)
_cell_length_b 9.3371(14)
_cell_length_c 14.325(2)
_cell_measurement_reflns_used 3254
_cell_measurement_temperature 93(2)
_cell_measurement_theta_max 27.49
_cell_measurement_theta_min 3.12
_cell_volume 1086.6(3)
_computing_cell_refinement 'Bruker XSCANS'
_computing_data_collection 'Bruker XSCANS'
_computing_data_reduction 'Bruker SHELXTL'
_computing_molecular_graphics 'Bruker SHELXTL'
_computing_publication_material 'Bruker SHELXTL'
_computing_structure_refinement 'SHELXL-97 (Sheldrick, 1997)'
_computing_structure_solution 'SHELXS-97 (Sheldrick, 1990)'
_diffrn_ambient_temperature 93(2)
_diffrn_detector_area_resol_mean 28.5714
_diffrn_measured_fraction_theta_full 0.959
_diffrn_measured_fraction_theta_max 0.959
_diffrn_measurement_device_type 'Bruker P4'
_diffrn_measurement_method '\w scans'
_diffrn_radiation_monochromator graphite
_diffrn_radiation_source 'fine-focus sealed tube'
_diffrn_radiation_type MoK\a
_diffrn_radiation_wavelength 0.71073
_diffrn_reflns_av_R_equivalents 0.0222
_diffrn_reflns_av_sigmaI/netI 0.0447
_diffrn_reflns_limit_h_max 10
_diffrn_reflns_limit_h_min -9
_diffrn_reflns_limit_k_max 11
_diffrn_reflns_limit_k_min -12
_diffrn_reflns_limit_l_max 18
_diffrn_reflns_limit_l_min -18
_diffrn_reflns_number 8981
_diffrn_reflns_theta_full 27.48
_diffrn_reflns_theta_max 27.48
_diffrn_reflns_theta_min 3.17
_diffrn_standards_decay_% 0
_diffrn_standards_interval_count 0
_diffrn_standards_interval_time 0
_diffrn_standards_number 0
_exptl_absorpt_coefficient_mu 1.182
_exptl_absorpt_correction_T_max 0.8334
_exptl_absorpt_correction_T_min 0.6943
_exptl_absorpt_correction_type empirical
_exptl_absorpt_process_details
;
Higashi, T. (1995). Program for Absorption Correction.
Rigaku Corporation, Tokyo, Japan.
;
_exptl_crystal_colour Red
_exptl_crystal_density_diffrn 1.552
_exptl_crystal_density_method 'not measured'
_exptl_crystal_description Platelet
_exptl_crystal_F_000 524
_exptl_crystal_size_max 0.33
_exptl_crystal_size_mid 0.27
_exptl_crystal_size_min 0.16
_refine_diff_density_max 0.511
_refine_diff_density_min -0.359
_refine_diff_density_rms 0.077
_refine_ls_extinction_method none
_refine_ls_goodness_of_fit_ref 1.049
_refine_ls_hydrogen_treatment mixed
_refine_ls_matrix_type full
_refine_ls_number_parameters 350
_refine_ls_number_reflns 4783
_refine_ls_number_restraints 4
_refine_ls_restrained_S_all 1.050
_refine_ls_R_factor_all 0.0436
_refine_ls_R_factor_gt 0.0375
_refine_ls_shift/su_max 0.006
_refine_ls_shift/su_mean 0.000
_refine_ls_structure_factor_coef Fsqd
_refine_ls_weighting_details 'calc w=1/[\s^2^(Fo^2^)+(0.0371P)^2^+0.6101P] where P=(Fo^2^+2Fc^2^)/3'
_refine_ls_weighting_scheme calc
_refine_ls_wR_factor_gt 0.0800
_refine_ls_wR_factor_ref 0.0833
_reflns_number_gt 4247
_reflns_number_total 4783
_reflns_threshold_expression >2sigma(I)
_cod_data_source_file c3ce26935c.txt
_cod_data_source_block Complex1
_cod_depositor_comments
;
The following automatic conversions were performed:

'_symmetry_cell_setting' value 'Triclinic' changed to 'triclinic'
according to /home/saulius/struct/CIF-dictionaries/cif_core.dic
dictionary named 'cif_core.dic' version 2.4.2 from 2011-04-26.

Automatic conversion script
Id: cif_fix_values 1891 2012-01-12 08:04:46Z andrius 
;
_cod_original_sg_symbol_H-M p-1
_cod_database_code 7209680

loop_
_symmetry_equiv_pos_as_xyz
'x, y, z'
'-x, -y, -z'

loop_
_atom_site_label
_atom_site_type_symbol
_atom_site_fract_x
_atom_site_fract_y
_atom_site_fract_z
_atom_site_U_iso_or_equiv
_atom_site_adp_type
_atom_site_occupancy
_atom_site_symmetry_multiplicity
_atom_site_calc_flag
_atom_site_refinement_flags
_atom_site_disorder_assembly
_atom_site_disorder_group
Zn1 Zn 0.26967(3) 0.44119(3) 0.485558(17) 0.01420(9) Uani 1 1 d . . .
O1 O 0.25447(19) 0.60114(16) 0.38912(10) 0.0168(3) Uani 1 1 d . . .
O2 O 0.2712(2) 0.8352(2) 0.08144(12) 0.0261(4) Uani 1 1 d . . .
O3 O 0.14193(18) 0.54836(16) 0.59567(10) 0.0153(3) Uani 1 1 d . . .
O4 O -0.1934(2) 0.6202(2) 0.90484(12) 0.0257(4) Uani 1 1 d . . .
O5 O 0.1057(2) 0.31227(17) 0.46044(11) 0.0173(3) Uani 1 1 d . . .
N1 N 0.4828(2) 0.35748(19) 0.39520(13) 0.0144(4) Uani 1 1 d . . .
N2 N 0.3731(2) 0.30535(19) 0.58394(12) 0.0133(4) Uani 1 1 d . . .
N3 N 0.8014(3) 0.0909(2) 0.33944(14) 0.0250(5) Uani 1 1 d . . .
N4 N 0.6388(3) 0.0132(2) 0.63426(14) 0.0242(5) Uani 1 1 d . . .
C1 C 0.3210(3) 0.6072(2) 0.29760(15) 0.0142(4) Uani 1 1 d . . .
C2 C 0.2632(3) 0.7179(2) 0.23776(15) 0.0164(5) Uani 1 1 d . . .
H2 H 0.1768 0.7855 0.2656 0.020 Uiso 1 1 calc R . .
C3 C 0.3279(3) 0.7315(2) 0.14002(16) 0.0186(5) Uani 1 1 d . . .
C4 C 0.4604(3) 0.6366(3) 0.09618(16) 0.0198(5) Uani 1 1 d . . .
H4 H 0.5074 0.6486 0.0291 0.024 Uiso 1 1 calc R . .
C5 C 0.5193(3) 0.5281(3) 0.15151(15) 0.0187(5) Uani 1 1 d . . .
H5 H 0.6077 0.4639 0.1218 0.022 Uiso 1 1 calc R . .
C6 C 0.4535(3) 0.5067(2) 0.25278(15) 0.0141(4) Uani 1 1 d . . .
C7 C 0.5278(3) 0.3932(2) 0.30206(15) 0.0165(5) Uani 1 1 d . . .
H7 H 0.6178 0.3373 0.2656 0.020 Uiso 1 1 calc R . .
C8 C 0.5627(3) 0.2461(2) 0.44045(15) 0.0141(4) Uani 1 1 d . . .
C9 C 0.5067(3) 0.2190(2) 0.53785(16) 0.0159(5) Uani 1 1 d . . .
C10 C 0.3120(3) 0.2901(2) 0.67717(15) 0.0149(4) Uani 1 1 d . . .
H10 H 0.3607 0.2146 0.7129 0.018 Uiso 1 1 calc R . .
C11 C 0.1797(3) 0.3775(2) 0.72810(15) 0.0161(5) Uani 1 1 d . . .
C12 C 0.1267(3) 0.3424(2) 0.82904(15) 0.0178(5) Uani 1 1 d . . .
H12 H 0.1789 0.2603 0.8570 0.021 Uiso 1 1 calc R . .
C13 C 0.0046(3) 0.4216(3) 0.88683(16) 0.0212(5) Uani 1 1 d . . .
H13 H -0.0283 0.3950 0.9537 0.025 Uiso 1 1 calc R . .
C14 C -0.0724(3) 0.5440(3) 0.84569(16) 0.0186(5) Uani 1 1 d . . .
C15 C -0.0224(3) 0.5847(3) 0.74862(15) 0.0181(5) Uani 1 1 d . . .
H15 H -0.0734 0.6696 0.7229 0.022 Uiso 1 1 calc R . .
C16 C 0.1010(3) 0.5039(2) 0.68771(15) 0.0137(4) Uani 1 1 d . . .
C17 C 0.6976(3) 0.1590(2) 0.38684(16) 0.0179(5) Uani 1 1 d . . .
C18 C 0.5837(3) 0.1043(2) 0.58971(16) 0.0163(5) Uani 1 1 d . . .
C19 C 0.0582(3) 0.1810(3) 0.51364(18) 0.0249(5) Uani 1 1 d . . .
H19A H 0.1470 0.1376 0.5432 0.030 Uiso 1 1 calc R . .
H19B H 0.0358 0.1142 0.4702 0.030 Uiso 1 1 calc R . .
H19C H -0.0408 0.2010 0.5640 0.030 Uiso 1 1 calc R . .
O6' O 0.677(2) 0.8567(18) 0.8138(12) 0.026(2) Uani 0.49(4) 1 d PD A 1
H6O' H 0.6981 0.8997 0.7588 0.031 Uiso 0.49(4) 1 calc PRD A 1
C20' C 0.519(2) 0.9101(16) 0.8655(13) 0.046(4) Uani 0.49(4) 1 d P A 1
H20D H 0.5127 0.8949 0.9348 0.055 Uiso 0.49(4) 1 calc PR A 1
H20E H 0.4345 0.8586 0.8490 0.055 Uiso 0.49(4) 1 calc PR A 1
H20F H 0.5011 1.0134 0.8482 0.055 Uiso 0.49(4) 1 calc PR A 1
O7 O 0.9776(18) -0.0216(12) 0.1531(9) 0.0190(19) Uani 0.40(3) 1 d PD B 1
H7O H 0.9293 -0.0165 0.2113 0.023 Uiso 0.40(3) 1 calc PR B 1
C21 C 0.967(4) 0.1170(18) 0.104(2) 0.0279(15) Uani 0.40(3) 1 d PD B 1
H21A H 0.9326 0.1904 0.1512 0.033 Uiso 0.40(3) 1 calc PR B 1
H21B H 0.8875 0.1199 0.0639 0.033 Uiso 0.40(3) 1 calc PR B 1
H21C H 1.0751 0.1363 0.0633 0.033 Uiso 0.40(3) 1 calc PR B 1
O6 O 0.643(2) 0.8232(19) 0.8097(12) 0.030(2) Uani 0.51(4) 1 d PD A 2
H6O H 0.6688 0.8522 0.7513 0.036 Uiso 0.51(4) 1 calc PRD A 2
C20 C 0.499(2) 0.9054(17) 0.8560(8) 0.033(4) Uani 0.51(4) 1 d P A 2
H201 H 0.4370 0.8462 0.9097 0.040 Uiso 0.51(4) 1 calc PR A 2
H20B H 0.4310 0.9358 0.8098 0.040 Uiso 0.51(4) 1 calc PR A 2
H20C H 0.5300 0.9906 0.8805 0.040 Uiso 0.51(4) 1 calc PR A 2
O7' O 1.0156(18) 0.0143(18) 0.1598(7) 0.042(3) Uani 0.60(3) 1 d PD B 2
H7O' H 0.9591 0.0252 0.2158 0.050 Uiso 0.60(3) 1 calc PR B 2
C21' C 0.951(3) 0.1118(13) 0.0935(15) 0.0279(15) Uani 0.60(3) 1 d PD B 2
H21D H 0.9132 0.2039 0.1225 0.033 Uiso 0.60(3) 1 calc PR B 2
H21E H 0.8584 0.0712 0.0775 0.033 Uiso 0.60(3) 1 calc PR B 2
H21F H 1.0362 0.1276 0.0347 0.033 Uiso 0.60(3) 1 calc PR B 2
H2O H 0.196(4) 0.883(3) 0.108(2) 0.045(10) Uiso 1 1 d . . .
H4O H -0.238(4) 0.684(3) 0.875(2) 0.037(9) Uiso 1 1 d . . .
H5O H 0.032(3) 0.355(3) 0.445(2) 0.026(8) Uiso 1 1 d . . .

loop_
_atom_site_aniso_label
_atom_site_aniso_U_11
_atom_site_aniso_U_22
_atom_site_aniso_U_33
_atom_site_aniso_U_23
_atom_site_aniso_U_13
_atom_site_aniso_U_12
Zn1 0.01325(14) 0.01682(15) 0.01139(13) -0.00005(10) -0.00245(9) 0.00247(10)
O1 0.0186(8) 0.0183(8) 0.0108(7) -0.0005(6) -0.0007(6) 0.0039(7)
O2 0.0285(10) 0.0282(10) 0.0156(8) 0.0047(7) -0.0010(7) 0.0115(8)
O3 0.0155(8) 0.0187(8) 0.0111(7) -0.0007(6) -0.0031(6) 0.0019(6)
O4 0.0230(9) 0.0363(11) 0.0133(8) -0.0027(7) 0.0005(7) 0.0090(8)
O5 0.0143(8) 0.0179(8) 0.0193(8) 0.0018(6) -0.0057(7) 0.0024(7)
N1 0.0130(9) 0.0155(9) 0.0141(9) -0.0013(7) -0.0035(7) 0.0026(7)
N2 0.0136(9) 0.0125(9) 0.0147(9) -0.0027(7) -0.0048(7) -0.0002(7)
N3 0.0271(12) 0.0213(11) 0.0231(10) -0.0007(9) -0.0026(9) 0.0060(9)
N4 0.0268(12) 0.0247(11) 0.0188(10) 0.0009(9) -0.0054(9) 0.0074(9)
C1 0.0135(11) 0.0172(11) 0.0114(10) -0.0019(8) -0.0014(8) -0.0021(9)
C2 0.0154(11) 0.0182(12) 0.0135(10) -0.0015(9) -0.0010(8) 0.0026(9)
C3 0.0198(12) 0.0201(12) 0.0153(10) 0.0032(9) -0.0049(9) -0.0004(10)
C4 0.0208(12) 0.0244(13) 0.0120(10) -0.0006(9) 0.0000(9) -0.0005(10)
C5 0.0163(12) 0.0238(12) 0.0139(10) -0.0038(9) -0.0005(9) 0.0037(10)
C6 0.0141(11) 0.0136(11) 0.0149(10) -0.0021(8) -0.0039(8) 0.0004(9)
C7 0.0129(11) 0.0203(12) 0.0156(10) -0.0041(9) -0.0019(8) 0.0014(9)
C8 0.0125(11) 0.0121(11) 0.0184(11) -0.0026(8) -0.0042(8) -0.0002(9)
C9 0.0140(11) 0.0169(11) 0.0169(10) -0.0014(9) -0.0058(9) 0.0030(9)
C10 0.0166(11) 0.0139(11) 0.0159(10) 0.0005(8) -0.0073(9) -0.0024(9)
C11 0.0154(11) 0.0192(12) 0.0138(10) -0.0002(9) -0.0039(9) -0.0010(9)
C12 0.0218(12) 0.0187(12) 0.0140(10) 0.0020(9) -0.0068(9) -0.0025(9)
C13 0.0214(13) 0.0311(14) 0.0100(10) 0.0006(9) -0.0027(9) -0.0006(10)
C14 0.0162(12) 0.0236(13) 0.0157(11) -0.0046(9) -0.0017(9) -0.0012(10)
C15 0.0165(12) 0.0228(12) 0.0143(10) -0.0001(9) -0.0040(9) 0.0019(9)
C16 0.0144(11) 0.0165(11) 0.0115(10) -0.0008(8) -0.0038(8) -0.0056(9)
C17 0.0188(12) 0.0186(12) 0.0154(10) 0.0030(9) -0.0050(9) 0.0013(10)
C18 0.0161(11) 0.0149(11) 0.0179(11) -0.0052(9) -0.0018(9) -0.0017(9)
C19 0.0206(13) 0.0196(12) 0.0312(13) 0.0054(10) -0.0034(10) 0.0016(10)
O6' 0.035(6) 0.014(5) 0.021(3) 0.004(3) 0.004(3) 0.001(3)
C20' 0.050(8) 0.013(6) 0.071(10) -0.002(6) -0.003(6) -0.011(5)
O7 0.031(4) 0.006(3) 0.018(3) -0.001(2) 0.001(2) -0.007(3)
C21 0.040(4) 0.0247(16) 0.022(4) -0.0043(19) -0.014(2) 0.0039(15)
O6 0.036(6) 0.023(6) 0.023(3) 0.008(4) 0.003(3) 0.002(4)
C20 0.035(6) 0.047(8) 0.007(3) -0.001(3) 0.009(3) 0.014(5)
O7' 0.051(5) 0.037(6) 0.024(2) 0.004(3) 0.005(3) 0.022(4)
C21' 0.040(4) 0.0247(16) 0.022(4) -0.0043(19) -0.014(2) 0.0039(15)

loop_
_atom_type_symbol
_atom_type_description
_atom_type_scat_dispersion_real
_atom_type_scat_dispersion_imag
_atom_type_scat_source
C C 0.0033 0.0016 'International Tables Vol C Tables 4.2.6.8 and 6.1.1.4'
H H 0.0000 0.0000 'International Tables Vol C Tables 4.2.6.8 and 6.1.1.4'
N N 0.0061 0.0033 'International Tables Vol C Tables 4.2.6.8 and 6.1.1.4'
O O 0.0106 0.0060 'International Tables Vol C Tables 4.2.6.8 and 6.1.1.4'
Zn Zn 0.2839 1.4301 'International Tables Vol C Tables 4.2.6.8 and 6.1.1.4'

loop_
_geom_angle_atom_site_label_1
_geom_angle_atom_site_label_2
_geom_angle_atom_site_label_3
_geom_angle
O1 Zn1 O3 94.89(6)
O1 Zn1 O5 100.91(7)
O3 Zn1 O5 103.25(6)
O1 Zn1 N1 89.35(7)
O3 Zn1 N1 154.94(7)
O5 Zn1 N1 100.16(7)
O1 Zn1 N2 157.41(7)
O3 Zn1 N2 87.88(7)
O5 Zn1 N2 100.25(7)
N1 Zn1 N2 79.22(7)
C1 O1 Zn1 128.51(14)
C3 O2 H2O 113(2)
C16 O3 Zn1 128.93(14)
C14 O4 H4O 111(2)
C19 O5 Zn1 126.30(15)
C19 O5 H5O 111(2)
Zn1 O5 H5O 113(2)
C7 N1 C8 122.71(19)
C7 N1 Zn1 124.48(15)
C8 N1 Zn1 112.32(14)
C10 N2 C9 122.41(18)
C10 N2 Zn1 125.56(15)
C9 N2 Zn1 111.66(13)
O1 C1 C2 118.7(2)
O1 C1 C6 123.80(19)
C2 C1 C6 117.53(19)
C3 C2 C1 122.0(2)
C3 C2 H2 119.0
C1 C2 H2 119.0
O2 C3 C2 122.6(2)
O2 C3 C4 116.5(2)
C2 C3 C4 120.8(2)
C5 C4 C3 118.9(2)
C5 C4 H4 120.6
C3 C4 H4 120.6
C4 C5 C6 122.6(2)
C4 C5 H5 118.7
C6 C5 H5 118.7
C7 C6 C5 117.0(2)
C7 C6 C1 124.77(19)
C5 C6 C1 118.15(19)
N1 C7 C6 125.2(2)
N1 C7 H7 117.4
C6 C7 H7 117.4
C9 C8 N1 117.95(19)
C9 C8 C17 121.1(2)
N1 C8 C17 120.93(19)
C8 C9 N2 117.63(19)
C8 C9 C18 121.0(2)
N2 C9 C18 121.39(19)
N2 C10 C11 124.8(2)
N2 C10 H10 117.6
C11 C10 H10 117.6
C10 C11 C12 117.0(2)
C10 C11 C16 125.2(2)
C12 C11 C16 117.6(2)
C13 C12 C11 122.7(2)
C13 C12 H12 118.6
C11 C12 H12 118.6
C12 C13 C14 118.7(2)
C12 C13 H13 120.6
C14 C13 H13 120.6
O4 C14 C15 121.9(2)
O4 C14 C13 117.4(2)
C15 C14 C13 120.7(2)
C14 C15 C16 121.5(2)
C14 C15 H15 119.2
C16 C15 H15 119.2
O3 C16 C15 118.4(2)
O3 C16 C11 123.0(2)
C15 C16 C11 118.62(19)
N3 C17 C8 176.0(2)
N4 C18 C9 176.9(2)
O5 C19 H19A 109.5
O5 C19 H19B 109.5
H19A C19 H19B 109.5
O5 C19 H19C 109.5
H19A C19 H19C 109.5
H19B C19 H19C 109.5
C21 O7 H7O 109.5
C20 O6 H6O 109.5
O6 C20 H201 109.5
O6 C20 H20B 109.5
H201 C20 H20B 109.5
O6 C20 H20C 109.5
H201 C20 H20C 109.5
H20B C20 H20C 109.5
C21' O7' H7O' 109.5
O7' C21' H21D 109.5
O7' C21' H21E 109.5
H21D C21' H21E 109.5
O7' C21' H21F 109.5
H21D C21' H21F 109.5
H21E C21' H21F 109.5

loop_
_geom_bond_atom_site_label_1
_geom_bond_atom_site_label_2
_geom_bond_distance
Zn1 O1 1.9566(15)
Zn1 O3 1.9787(15)
Zn1 O5 2.0322(17)
Zn1 N1 2.0767(18)
Zn1 N2 2.0951(18)
O1 C1 1.297(2)
O2 C3 1.350(3)
O2 H2O 0.78(3)
O3 C16 1.321(2)
O4 C14 1.349(3)
O4 H4O 0.82(3)
O5 C19 1.424(3)
O5 H5O 0.77(3)
N1 C7 1.320(3)
N1 C8 1.378(3)
N2 C10 1.313(3)
N2 C9 1.384(3)
N3 C17 1.148(3)
N4 C18 1.144(3)
C1 C2 1.406(3)
C1 C6 1.449(3)
C2 C3 1.377(3)
C2 H2 0.9500
C3 C4 1.412(3)
C4 C5 1.357(3)
C4 H4 0.9500
C5 C6 1.429(3)
C5 H5 0.9500
C6 C7 1.397(3)
C7 H7 0.9500
C8 C9 1.372(3)
C8 C17 1.435(3)
C9 C18 1.437(3)
C10 C11 1.408(3)
C10 H10 0.9500
C11 C12 1.427(3)
C11 C16 1.438(3)
C12 C13 1.359(3)
C12 H12 0.9500
C13 C14 1.408(3)
C13 H13 0.9500
C14 C15 1.384(3)
C15 C16 1.394(3)
C15 H15 0.9500
C19 H19A 0.9800
C19 H19B 0.9800
C19 H19C 0.9800
O6' C20' 1.42(3)
O6' H6O' 0.8400
C20' H20D 0.9800
C20' H20E 0.9800
C20' H20F 0.9800
O7 C21 1.421(2)
O7 H7O 0.8400
C21 H21A 0.9800
C21 H21B 0.9800
C21 H21C 0.9800
O6 C20 1.42(2)
O6 H6O 0.8400
C20 H201 0.9800
C20 H20B 0.9800
C20 H20C 0.9800
O7' C21' 1.421(2)
O7' H7O' 0.8400
C21' H21D 0.9800
C21' H21E 0.9800
C21' H21F 0.9800

loop_
_geom_torsion_atom_site_label_1
_geom_torsion_atom_site_label_2
_geom_torsion_atom_site_label_3
_geom_torsion_atom_site_label_4
_geom_torsion
O3 Zn1 O1 C1 176.43(18)
O5 Zn1 O1 C1 -79.05(19)
N1 Zn1 O1 C1 21.16(19)
N2 Zn1 O1 C1 80.2(3)
O1 Zn1 O3 C16 179.43(17)
O5 Zn1 O3 C16 77.00(18)
N1 Zn1 O3 C16 -81.6(2)
N2 Zn1 O3 C16 -23.04(18)
O1 Zn1 O5 C19 -176.44(17)
O3 Zn1 O5 C19 -78.71(18)
N1 Zn1 O5 C19 92.26(18)
N2 Zn1 O5 C19 11.51(18)
O1 Zn1 N1 C7 -18.04(19)
O3 Zn1 N1 C7 -118.2(2)
O5 Zn1 N1 C7 82.92(19)
N2 Zn1 N1 C7 -178.5(2)
O1 Zn1 N1 C8 169.80(15)
O3 Zn1 N1 C8 69.6(2)
O5 Zn1 N1 C8 -89.24(15)
N2 Zn1 N1 C8 9.39(15)
O1 Zn1 N2 C10 116.8(2)
O3 Zn1 N2 C10 19.19(18)
O5 Zn1 N2 C10 -83.89(18)
N1 Zn1 N2 C10 177.60(19)
O1 Zn1 N2 C9 -70.0(2)
O3 Zn1 N2 C9 -167.66(15)
O5 Zn1 N2 C9 89.26(15)
N1 Zn1 N2 C9 -9.25(15)
Zn1 O1 C1 C2 164.82(15)
Zn1 O1 C1 C6 -15.7(3)
O1 C1 C2 C3 179.9(2)
C6 C1 C2 C3 0.4(3)
C1 C2 C3 O2 178.5(2)
C1 C2 C3 C4 -2.3(4)
O2 C3 C4 C5 -178.3(2)
C2 C3 C4 C5 2.4(4)
C3 C4 C5 C6 -0.6(4)
C4 C5 C6 C7 -178.4(2)
C4 C5 C6 C1 -1.3(4)
O1 C1 C6 C7 -1.2(4)
C2 C1 C6 C7 178.3(2)
O1 C1 C6 C5 -178.1(2)
C2 C1 C6 C5 1.4(3)
C8 N1 C7 C6 -178.6(2)
Zn1 N1 C7 C6 10.0(3)
C5 C6 C7 N1 -179.7(2)
C1 C6 C7 N1 3.4(4)
C7 N1 C8 C9 179.4(2)
Zn1 N1 C8 C9 -8.3(3)
C7 N1 C8 C17 -2.2(3)
Zn1 N1 C8 C17 170.10(17)
N1 C8 C9 N2 0.2(3)
C17 C8 C9 N2 -178.2(2)
N1 C8 C9 C18 179.8(2)
C17 C8 C9 C18 1.4(3)
C10 N2 C9 C8 -178.7(2)
Zn1 N2 C9 C8 7.9(3)
C10 N2 C9 C18 1.7(3)
Zn1 N2 C9 C18 -171.69(17)
C9 N2 C10 C11 178.0(2)
Zn1 N2 C10 C11 -9.5(3)
N2 C10 C11 C12 178.3(2)
N2 C10 C11 C16 -5.8(4)
C10 C11 C12 C13 177.4(2)
C16 C11 C12 C13 1.2(3)
C11 C12 C13 C14 -0.4(4)
C12 C13 C14 O4 179.8(2)
C12 C13 C14 C15 -1.3(4)
O4 C14 C15 C16 -178.9(2)
C13 C14 C15 C16 2.3(4)
Zn1 O3 C16 C15 -164.27(15)
Zn1 O3 C16 C11 16.8(3)
C14 C15 C16 O3 179.6(2)
C14 C15 C16 C11 -1.5(3)
C10 C11 C16 O3 2.8(4)
C12 C11 C16 O3 178.7(2)
C10 C11 C16 C15 -176.1(2)
C12 C11 C16 C15 -0.2(3)
C9 C8 C17 N3 150(4)
N1 C8 C17 N3 -28(4)
C8 C9 C18 N4 -161(5)
N2 C9 C18 N4 18(5)
